data_1555295
loop_
_publ_author_name
'Peng, Yong'
'Albero, Josep'
'\'Alvarez, Eleuterio'
'Garc\'ia, Hermenegildo'

_publ_section_title
;
 Hybrid benzidinium lead iodide perovskites with a 1D structure as
 photoinduced electron transfer photocatalysts
;
_journal_issue 9
_journal_name_full 'Sustainable Energy &amp; Fuels'
_journal_page_first 2356
_journal_paper_doi 10.1039/C9SE00182D
_journal_volume 3
_journal_year 2019
_chemical_formula_moiety 'I3 Pb, C6 H7 N, 2(C3 H7 N O)'
_chemical_formula_sum 'C12 H21 I3 N3 O2 Pb'
_chemical_formula_weight 827.21
_space_group_crystal_system triclinic
_space_group_IT_number 2
_space_group_name_Hall '-P 1'
_space_group_name_H-M_alt 'P -1'
_atom_sites_solution_hydrogens mixed
_audit_creation_method SHELXL-2016/6
_audit_update_record
;
2019-03-13 deposited with the CCDC.	2019-06-27 downloaded from the CCDC.
;
_cell_angle_alpha 97.876(4)
_cell_angle_beta 106.389(4)
_cell_angle_gamma 104.083(4)
_cell_formula_units_Z 2
_cell_length_a 8.0816(8)
_cell_length_b 12.3906(12)
_cell_length_c 12.9013(11)
_cell_measurement_reflns_used 9172
_cell_measurement_temperature 193(2)
_cell_measurement_theta_max 30.00
_cell_measurement_theta_min 2.68
_cell_volume 1172.4(2)
_computing_cell_refinement 'Bruker SAINT'
_computing_data_collection 'Bruker APEX2'
_computing_data_reduction 'Bruker SAINT'
_computing_molecular_graphics 'Bruker SHELXTL'
_computing_publication_material 'Bruker SHELXTL'
_computing_structure_refinement 'SHELXL-2016/6 (Sheldrick, 2016)'
_computing_structure_solution 'SHELXS-97 (Sheldrick, 2008)'
_diffrn_ambient_temperature 193(2)
_diffrn_detector_area_resol_mean 8.26
_diffrn_measured_fraction_theta_full 0.998
_diffrn_measured_fraction_theta_max 0.998
_diffrn_measurement_device_type
;
 Bruker-Nonius X8kappa APEX II CCD area detector
;
_diffrn_measurement_method 'phi and omega scans with narrow frames'
_diffrn_radiation_monochromator graphite
_diffrn_radiation_source 'fine-focus sealed tube'
_diffrn_radiation_type MoK\a
_diffrn_radiation_wavelength 0.71073
_diffrn_reflns_av_R_equivalents 0.0306
_diffrn_reflns_av_unetI/netI 0.0288
_diffrn_reflns_Laue_measured_fraction_full 0.998
_diffrn_reflns_Laue_measured_fraction_max 0.998
_diffrn_reflns_limit_h_max 9
_diffrn_reflns_limit_h_min -9
_diffrn_reflns_limit_k_max 14
_diffrn_reflns_limit_k_min -14
_diffrn_reflns_limit_l_max 15
_diffrn_reflns_limit_l_min -15
_diffrn_reflns_number 15886
_diffrn_reflns_point_group_measured_fraction_full 0.998
_diffrn_reflns_point_group_measured_fraction_max 0.998
_diffrn_reflns_theta_full 25.242
_diffrn_reflns_theta_max 25.248
_diffrn_reflns_theta_min 2.676
_exptl_absorpt_coefficient_mu 11.151
_exptl_absorpt_correction_T_max 0.7461
_exptl_absorpt_correction_T_min 0.4715
_exptl_absorpt_correction_type multi-scan
_exptl_absorpt_process_details
;
program SADABS, Bruker (2001).
;
_exptl_crystal_colour yellow
_exptl_crystal_density_diffrn 2.343
_exptl_crystal_description needle
_exptl_crystal_F_000 742
_exptl_crystal_size_max 0.400
_exptl_crystal_size_mid 0.100
_exptl_crystal_size_min 0.050
_refine_diff_density_max 2.484
_refine_diff_density_min -1.683
_refine_diff_density_rms 0.237
_refine_ls_extinction_method none
_refine_ls_goodness_of_fit_ref 1.070
_refine_ls_hydrogen_treatment constr
_refine_ls_matrix_type full
_refine_ls_number_parameters 307
_refine_ls_number_reflns 4246
_refine_ls_number_restraints 352
_refine_ls_restrained_S_all 1.032
_refine_ls_R_factor_all 0.0415
_refine_ls_R_factor_gt 0.0374
_refine_ls_shift/su_max 0.001
_refine_ls_shift/su_mean 0.000
_refine_ls_structure_factor_coef Fsqd
_refine_ls_weighting_details 'w=1/[\s^2^(Fo^2^)+(0.0892P)^2^+5.4792P] where P=(Fo^2^+2Fc^2^)/3'
_refine_ls_weighting_scheme calc
_refine_ls_wR_factor_gt 0.1253
_refine_ls_wR_factor_ref 0.1303
_reflns_Friedel_coverage 0.000
_reflns_number_gt 3842
_reflns_number_total 4246
_reflns_threshold_expression 'I > 2\s(I)'
_cod_data_source_file c9se00182d2.cif
_cod_data_source_block 3
_cod_original_cell_volume 1172.40(19)
_cod_database_code 1555295
_shelx_shelxl_version_number 2016/6
_shelx_space_group_comment
; 
The symmetry employed for this shelxl refinement is uniquely defined 
by the following loop, which should always be used as a source of 
symmetry information in preference to the above space-group names. 
They are only intended as comments. 
;
_shelx_estimated_absorpt_t_min 0.095
_shelx_estimated_absorpt_t_max 0.606

loop_
_space_group_symop_operation_xyz
'x, y, z'
'-x, -y, -z'

loop_
_atom_site_label
_atom_site_type_symbol
_atom_site_fract_x
_atom_site_fract_y
_atom_site_fract_z
_atom_site_U_iso_or_equiv
_atom_site_adp_type
_atom_site_occupancy
_atom_site_site_symmetry_order
_atom_site_calc_flag
_atom_site_refinement_flags_posn
_atom_site_refinement_flags_adp
_atom_site_refinement_flags_occupancy
_atom_site_disorder_assembly
_atom_site_disorder_group
Pb1 Pb 1.000000 0.500000 0.000000 0.03091(16) Uani 1 2 d S . P . .
Pb2 Pb 0.500000 0.500000 0.000000 0.03252(16) Uani 1 2 d S . P . .
I1 I 0.84273(10) 0.50189(7) 0.20468(5) 0.0529(2) Uani 1 1 d . . . . .
I2 I 0.61739(7) 0.31660(5) -0.14128(5) 0.03884(18) Uani 1 1 d . . . . .
I3 I 1.20367(8) 0.31028(5) 0.05251(5) 0.04146(19) Uani 1 1 d . . . . .
N1A N -0.1439(19) 0.8156(15) 0.3172(15) 0.041(4) Uani 0.5 1 d D U P A 1
H1A1 H -0.162695 0.777088 0.247588 0.062 Uiso 0.5 1 calc R U P A 1
H1A2 H -0.174847 0.765079 0.358459 0.062 Uiso 0.5 1 calc R U P A 1
H1A3 H -0.212927 0.864008 0.313684 0.062 Uiso 0.5 1 calc R U P A 1
C1A C 0.0452(19) 0.8805(16) 0.3680(13) 0.0404(18) Uani 0.5 1 d D U P A 1
C2A C 0.108(2) 0.9471(14) 0.4755(12) 0.0408(18) Uani 0.5 1 d D U P A 1
H2A H 0.027241 0.948993 0.516529 0.049 Uiso 0.5 1 d R U P A 1
C3A C 0.2890(19) 1.0115(15) 0.5216(15) 0.040(2) Uani 0.5 1 d D U P A 1
H3A H 0.332517 1.055280 0.595479 0.048 Uiso 0.5 1 d R U P A 1
C5A C 0.341(2) 0.9413(17) 0.3558(15) 0.039(2) Uani 0.5 1 d D U P A 1
H5A H 0.422009 0.940238 0.314701 0.047 Uiso 0.5 1 d R U P A 1
C6A C 0.162(2) 0.8745(16) 0.3067(16) 0.0400(19) Uani 0.5 1 d D U P A 1
H6A H 0.121102 0.826361 0.234958 0.048 Uiso 0.5 1 d R U P A 1
N1B N -0.1663(19) 0.7677(16) 0.3225(15) 0.042(3) Uani 0.5 1 d D U P A 2
H1B1 H -0.224816 0.759898 0.373066 0.063 Uiso 0.5 1 calc R U P A 2
H1B2 H -0.205423 0.815408 0.280321 0.063 Uiso 0.5 1 calc R U P A 2
H1B3 H -0.189612 0.698185 0.278239 0.063 Uiso 0.5 1 calc R U P A 2
C1B C 0.0267(19) 0.8147(17) 0.3796(12) 0.0406(18) Uani 0.5 1 d D U P A 2
C2B C 0.094(2) 0.8483(16) 0.4958(11) 0.0401(19) Uani 0.5 1 d D U P A 2
H2B H 0.015966 0.835555 0.538665 0.048 Uiso 0.5 1 d R U P A 2
C3B C 0.2806(18) 0.9019(16) 0.5459(14) 0.040(2) Uani 0.5 1 d D U P A 2
H3B H 0.330409 0.923737 0.624360 0.048 Uiso 0.5 1 d R U P A 2
C5B C 0.326(2) 0.8868(18) 0.3699(16) 0.041(2) Uani 0.5 1 d D U P A 2
H5B H 0.403299 0.899691 0.326844 0.049 Uiso 0.5 1 d R U P A 2
C6B C 0.140(2) 0.8331(17) 0.3179(16) 0.0405(19) Uani 0.5 1 d D U P A 2
H6B H 0.092510 0.808038 0.239541 0.049 Uiso 0.5 1 d R U P A 2
C4A C 0.410(2) 1.0114(17) 0.4630(14) 0.040(4) Uani 0.5 1 d D . P . .
C4B C 0.397(2) 0.9239(13) 0.4833(13) 0.035(4) Uani 0.5 1 d D . P A .
O1 O 0.7591(12) -0.0340(8) 0.2261(7) 0.076(3) Uani 1 1 d D . . . .
N2 N 0.7468(15) 0.0483(8) 0.0770(11) 0.070(3) Uani 1 1 d . . . . .
C7 C 0.7501(14) -0.0353(9) 0.1299(8) 0.057(3) Uani 1 1 d D . . . .
H7 H 0.744729 -0.105899 0.087542 0.068 Uiso 1 1 calc R U . . .
C8 C 0.748(3) 0.1578(14) 0.1292(16) 0.097(5) Uani 1 1 d . U . . .
H8A H 0.796912 0.215549 0.092248 0.146 Uiso 1 1 calc R U . . .
H8B H 0.822361 0.176196 0.207375 0.146 Uiso 1 1 calc R U . . .
H8C H 0.623754 0.156877 0.123847 0.146 Uiso 1 1 calc R U . . .
C9 C 0.7398(19) 0.0354(12) -0.0356(12) 0.071(3) Uani 1 1 d . U . . .
H9A H 0.747392 -0.040606 -0.062433 0.107 Uiso 1 1 calc R U . . .
H9B H 0.841243 0.093616 -0.041391 0.107 Uiso 1 1 calc R U . . .
H9C H 0.625838 0.044115 -0.080532 0.107 Uiso 1 1 calc R U . . .
O2A O 0.3338(18) 0.2936(13) 0.5314(13) 0.067(4) Uani 0.57 1 d D . P B 1
N3A N 0.562(2) 0.3695(16) 0.4769(13) 0.065(3) Uani 0.57 1 d D U P B 1
C10A C 0.4927(19) 0.3438(17) 0.5489(16) 0.059(5) Uani 0.57 1 d D . P B 1
H10A H 0.570413 0.364969 0.623648 0.071 Uiso 0.57 1 calc R U P B 1
C11A C 0.747(2) 0.433(2) 0.509(2) 0.089(8) Uani 0.57 1 d D U P B 1
H11A H 0.810144 0.426177 0.583377 0.133 Uiso 0.57 1 calc R U P B 1
H11B H 0.757032 0.513416 0.508609 0.133 Uiso 0.57 1 calc R U P B 1
H11C H 0.800804 0.403193 0.456430 0.133 Uiso 0.57 1 calc R U P B 1
C12A C 0.464(3) 0.344(2) 0.3617(13) 0.074(5) Uani 0.57 1 d D U P B 1
H12A H 0.543817 0.331655 0.319411 0.111 Uiso 0.57 1 calc R U P B 1
H12B H 0.420031 0.408642 0.343091 0.111 Uiso 0.57 1 calc R U P B 1
H12C H 0.361460 0.275613 0.343065 0.111 Uiso 0.57 1 calc R U P B 1
O2B O 0.280(2) 0.1821(16) 0.5141(15) 0.058(3) Uani 0.43 1 d D U P C 2
N3B N 0.480(3) 0.218(2) 0.4227(17) 0.065(3) Uani 0.43 1 d D U P C 2
C10B C 0.431(3) 0.220(2) 0.509(2) 0.062(3) Uani 0.43 1 d D U P C 2
H10B H 0.523581 0.256042 0.578314 0.074 Uiso 0.43 1 calc R U P C 2
C11B C 0.664(3) 0.258(3) 0.428(3) 0.068(4) Uani 0.43 1 d D U P C 2
H11D H 0.739151 0.293875 0.505068 0.102 Uiso 0.43 1 calc R U P C 2
H11E H 0.675199 0.313632 0.381788 0.102 Uiso 0.43 1 calc R U P C 2
H11F H 0.702592 0.193523 0.401528 0.102 Uiso 0.43 1 calc R U P C 2
C12B C 0.360(4) 0.167(3) 0.3133(18) 0.075(5) Uani 0.43 1 d D U P C 2
H12D H 0.241117 0.127414 0.315954 0.112 Uiso 0.43 1 calc R U P C 2
H12E H 0.407118 0.111587 0.277510 0.112 Uiso 0.43 1 calc R U P C 2
H12F H 0.349716 0.225942 0.270837 0.112 Uiso 0.43 1 calc R U P C 2

loop_
_atom_site_aniso_label
_atom_site_aniso_U_11
_atom_site_aniso_U_22
_atom_site_aniso_U_33
_atom_site_aniso_U_23
_atom_site_aniso_U_13
_atom_site_aniso_U_12
Pb1 0.0256(2) 0.0369(3) 0.0346(3) 0.00863(19) 0.01361(19) 0.01236(18)
Pb2 0.0300(3) 0.0383(3) 0.0367(3) 0.00982(19) 0.0173(2) 0.01499(19)
I1 0.0628(4) 0.0848(5) 0.0333(3) 0.0236(3) 0.0231(3) 0.0472(4)
I2 0.0288(3) 0.0340(3) 0.0508(4) -0.0019(2) 0.0166(3) 0.0062(2)
I3 0.0384(3) 0.0365(3) 0.0547(4) 0.0171(3) 0.0183(3) 0.0130(3)
N1A 0.037(6) 0.043(7) 0.039(6) 0.012(6) 0.007(5) 0.009(5)
C1A 0.039(2) 0.042(3) 0.039(3) 0.007(2) 0.013(2) 0.011(2)
C2A 0.039(3) 0.043(3) 0.040(3) 0.006(2) 0.014(2) 0.012(2)
C3A 0.038(3) 0.042(3) 0.039(3) 0.005(3) 0.014(3) 0.013(3)
C5A 0.039(3) 0.041(3) 0.038(3) 0.006(3) 0.013(3) 0.012(3)
C6A 0.040(3) 0.042(3) 0.038(3) 0.006(2) 0.013(2) 0.012(2)
N1B 0.039(3) 0.043(5) 0.041(4) 0.009(5) 0.013(3) 0.009(4)
C1B 0.039(2) 0.043(3) 0.039(2) 0.007(2) 0.014(2) 0.011(2)
C2B 0.039(3) 0.043(3) 0.040(3) 0.006(2) 0.014(2) 0.013(2)
C3B 0.039(3) 0.042(3) 0.039(3) 0.007(3) 0.013(3) 0.012(3)
C5B 0.039(3) 0.042(3) 0.039(3) 0.006(3) 0.014(3) 0.011(3)
C6B 0.039(3) 0.042(3) 0.039(3) 0.006(2) 0.013(2) 0.010(2)
C4A 0.036(10) 0.045(11) 0.035(9) 0.003(8) 0.007(8) 0.011(8)
C4B 0.053(11) 0.020(8) 0.032(8) -0.007(6) 0.016(8) 0.014(7)
O1 0.073(6) 0.066(5) 0.074(6) -0.017(4) 0.045(5) -0.010(4)
N2 0.071(7) 0.038(5) 0.111(9) 0.005(5) 0.057(7) 0.010(5)
C7 0.042(6) 0.042(6) 0.081(8) -0.008(5) 0.026(6) 0.008(4)
C8 0.109(9) 0.074(8) 0.113(9) 0.010(7) 0.059(7) 0.016(6)
C9 0.075(7) 0.058(6) 0.083(7) 0.019(5) 0.031(6) 0.017(5)
O2A 0.065(10) 0.068(10) 0.065(9) 0.019(7) 0.019(8) 0.011(8)
N3A 0.067(4) 0.066(4) 0.062(4) 0.018(4) 0.023(3) 0.017(4)
C10A 0.063(13) 0.059(12) 0.043(10) 0.021(9) 0.006(9) 0.004(10)
C11A 0.080(11) 0.095(11) 0.085(11) 0.024(9) 0.027(8) 0.011(8)
C12A 0.073(7) 0.075(7) 0.068(7) 0.017(6) 0.022(6) 0.012(6)
O2B 0.060(6) 0.058(6) 0.056(6) 0.016(5) 0.016(5) 0.018(5)
N3B 0.069(4) 0.064(4) 0.063(4) 0.018(3) 0.023(3) 0.018(3)
C10B 0.065(4) 0.061(5) 0.061(4) 0.017(4) 0.021(3) 0.019(3)
C11B 0.072(5) 0.066(7) 0.070(7) 0.018(6) 0.029(5) 0.022(6)
C12B 0.082(7) 0.075(8) 0.063(5) 0.018(6) 0.022(5) 0.017(6)

loop_
_atom_type_symbol
_atom_type_description
_atom_type_scat_dispersion_real
_atom_type_scat_dispersion_imag
_atom_type_scat_source
C C 0.0033 0.0016 'International Tables Vol C Tables 4.2.6.8 and 6.1.1.4'
H H 0.0000 0.0000 'International Tables Vol C Tables 4.2.6.8 and 6.1.1.4'
N N 0.0061 0.0033 'International Tables Vol C Tables 4.2.6.8 and 6.1.1.4'
O O 0.0106 0.0060 'International Tables Vol C Tables 4.2.6.8 and 6.1.1.4'
I I -0.4742 1.8119 'International Tables Vol C Tables 4.2.6.8 and 6.1.1.4'
Pb Pb -3.3944 10.1111 'International Tables Vol C Tables 4.2.6.8 and 6.1.1.4'

loop_
_geom_angle_atom_site_label_1
_geom_angle_atom_site_label_2
_geom_angle_atom_site_label_3
_geom_angle
_geom_angle_site_symmetry_1
_geom_angle_site_symmetry_3
I2 Pb1 I2 180.0 2_765 .
I2 Pb1 I3 94.321(17) 2_765 2_765
I2 Pb1 I3 85.679(17) . 2_765
I2 Pb1 I3 85.680(17) 2_765 .
I2 Pb1 I3 94.320(17) . .
I3 Pb1 I3 180.0 2_765 .
I2 Pb1 I1 94.728(19) 2_765 .
I2 Pb1 I1 85.272(19) . .
I3 Pb1 I1 83.231(17) 2_765 .
I3 Pb1 I1 96.770(17) . .
I2 Pb1 I1 85.273(19) 2_765 2_765
I2 Pb1 I1 94.728(19) . 2_765
I3 Pb1 I1 96.769(17) 2_765 2_765
I3 Pb1 I1 83.230(17) . 2_765
I1 Pb1 I1 180.0 . 2_765
I2 Pb2 I2 180.0 . 2_665
I2 Pb2 I3 85.906(17) . 2_765
I2 Pb2 I3 94.095(17) 2_665 2_765
I2 Pb2 I3 94.094(17) . 1_455
I2 Pb2 I3 85.905(17) 2_665 1_455
I3 Pb2 I3 180.0 2_765 1_455
I2 Pb2 I1 85.392(18) . .
I2 Pb2 I1 94.608(18) 2_665 .
I3 Pb2 I1 83.385(19) 2_765 .
I3 Pb2 I1 96.615(19) 1_455 .
I2 Pb2 I1 94.608(18) . 2_665
I2 Pb2 I1 85.392(17) 2_665 2_665
I3 Pb2 I1 96.614(19) 2_765 2_665
I3 Pb2 I1 83.386(19) 1_455 2_665
I1 Pb2 I1 180.0 . 2_665
Pb2 I1 Pb1 77.256(15) . .
Pb2 I2 Pb1 78.057(15) . .
Pb2 I3 Pb1 77.771(14) 1_655 .
C1A N1A H1A1 109.5 . .
C1A N1A H1A2 109.5 . .
H1A1 N1A H1A2 109.5 . .
C1A N1A H1A3 109.5 . .
H1A1 N1A H1A3 109.5 . .
H1A2 N1A H1A3 109.5 . .
C2A C1A C6A 121.3(14) . .
C2A C1A N1A 120.3(16) . .
C6A C1A N1A 118.4(14) . .
C3A C2A C1A 119.4(15) . .
C3A C2A H2A 120.4 . .
C1A C2A H2A 120.2 . .
C2A C3A C4A 121.7(16) . .
C2A C3A H3A 119.5 . .
C4A C3A H3A 118.8 . .
C6A C5A C4A 123.5(17) . .
C6A C5A H5A 118.6 . .
C4A C5A H5A 117.9 . .
C5A C6A C1A 117.2(16) . .
C5A C6A H6A 121.1 . .
C1A C6A H6A 121.6 . .
C1B N1B H1B1 109.5 . .
C1B N1B H1B2 109.5 . .
H1B1 N1B H1B2 109.5 . .
C1B N1B H1B3 109.5 . .
H1B1 N1B H1B3 109.5 . .
H1B2 N1B H1B3 109.5 . .
C6B C1B C2B 120.9(14) . .
C6B C1B N1B 118.7(14) . .
C2B C1B N1B 120.3(16) . .
C1B C2B C3B 117.6(15) . .
C1B C2B H2B 121.0 . .
C3B C2B H2B 121.4 . .
C4B C3B C2B 122.0(16) . .
C4B C3B H3B 118.6 . .
C2B C3B H3B 119.4 . .
C4B C5B C6B 120.8(17) . .
C4B C5B H5B 119.1 . .
C6B C5B H5B 120.1 . .
C1B C6B C5B 120.4(17) . .
C1B C6B H6B 120.0 . .
C5B C6B H6B 119.6 . .
C4B C4A C3A 81.0(15) . .
C4B C4A C5A 79.4(16) . .
C3A C4A C5A 116.8(15) . .
C4B C4A C4B 105.2(16) . 2_676
C3A C4A C4B 120.1(15) . 2_676
C5A C4A C4B 122.9(13) . 2_676
C4A C4B C5B 83.0(16) . .
C4A C4B C3B 111.1(16) . .
C5B C4B C3B 118.3(16) . .
C4A C4B C4A 74.8(16) . 2_676
C7 N2 C9 122.5(10) . .
C7 N2 C8 121.8(13) . .
C9 N2 C8 115.7(12) . .
O1 C7 N2 128.5(11) . .
O1 C7 H7 115.7 . .
N2 C7 H7 115.7 . .
N2 C8 H8A 109.5 . .
N2 C8 H8B 109.5 . .
H8A C8 H8B 109.5 . .
N2 C8 H8C 109.5 . .
H8A C8 H8C 109.5 . .
H8B C8 H8C 109.5 . .
N2 C9 H9A 109.5 . .
N2 C9 H9B 109.5 . .
H9A C9 H9B 109.5 . .
N2 C9 H9C 109.5 . .
H9A C9 H9C 109.5 . .
H9B C9 H9C 109.5 . .
C10A N3A C11A 120.1(18) . .
C10A N3A C12A 124.2(17) . .
C11A N3A C12A 115.7(19) . .
O2A C10A N3A 125.7(18) . .
O2A C10A H10A 117.2 . .
N3A C10A H10A 117.2 . .
N3A C11A H11A 109.5 . .
N3A C11A H11B 109.5 . .
H11A C11A H11B 109.5 . .
N3A C11A H11C 109.5 . .
H11A C11A H11C 109.5 . .
H11B C11A H11C 109.5 . .
N3A C12A H12A 109.5 . .
N3A C12A H12B 109.5 . .
H12A C12A H12B 109.5 . .
N3A C12A H12C 109.5 . .
H12A C12A H12C 109.5 . .
H12B C12A H12C 109.5 . .
C10B N3B C11B 123(2) . .
C10B N3B C12B 124(2) . .
C11B N3B C12B 113(2) . .
O2B C10B N3B 128(3) . .
O2B C10B H10B 116.0 . .
N3B C10B H10B 116.0 . .
N3B C11B H11D 109.5 . .
N3B C11B H11E 109.5 . .
H11D C11B H11E 109.5 . .
N3B C11B H11F 109.5 . .
H11D C11B H11F 109.5 . .
H11E C11B H11F 109.5 . .
N3B C12B H12D 109.5 . .
N3B C12B H12E 109.5 . .
H12D C12B H12E 109.5 . .
N3B C12B H12F 109.5 . .
H12D C12B H12F 109.5 . .
H12E C12B H12F 109.5 . .

loop_
_geom_bond_atom_site_label_1
_geom_bond_atom_site_label_2
_geom_bond_distance
_geom_bond_site_symmetry_2
Pb1 I2 3.2113(6) 2_765
Pb1 I2 3.2113(6) .
Pb1 I3 3.2224(6) 2_765
Pb1 I3 3.2225(6) .
Pb1 I1 3.2374(6) .
Pb1 I1 3.2374(6) 2_765
Pb2 I2 3.2057(6) .
Pb2 I2 3.2057(6) 2_665
Pb2 I3 3.2144(6) 2_765
Pb2 I3 3.2144(6) 1_455
Pb2 I1 3.2356(7) .
Pb2 I1 3.2356(7) 2_665
N1A C1A 1.451(5) .
N1A H1A1 0.9100 .
N1A H1A2 0.9100 .
N1A H1A3 0.9100 .
C1A C2A 1.395(12) .
C1A C6A 1.40(3) .
C2A C3A 1.395(12) .
C2A H2A 0.9500 .
C3A C4A 1.395(12) .
C3A H3A 0.9500 .
C5A C6A 1.396(12) .
C5A C4A 1.41(3) .
C5A H5A 0.9500 .
C6A H6A 0.9500 .
N1B C1B 1.451(5) .
N1B H1B1 0.9100 .
N1B H1B2 0.9100 .
N1B H1B3 0.9100 .
C1B C6B 1.37(3) .
C1B C2B 1.405(11) .
C2B C3B 1.405(12) .
C2B H2B 0.9500 .
C3B C4B 1.405(12) .
C3B H3B 0.9500 .
C5B C4B 1.38(2) .
C5B C6B 1.405(12) .
C5B H5B 0.9500 .
C6B H6B 0.9500 .
C4A C4B 1.14(3) .
C4A C4B 1.48(2) 2_676
O1 C7 1.221(5) .
N2 C7 1.318(15) .
N2 C9 1.423(18) .
N2 C8 1.427(19) .
C7 H7 0.9500 .
C8 H8A 0.9800 .
C8 H8B 0.9800 .
C8 H8C 0.9800 .
C9 H9A 0.9800 .
C9 H9B 0.9800 .
C9 H9C 0.9800 .
O2A C10A 1.223(5) .
N3A C10A 1.25(2) .
N3A C11A 1.420(5) .
N3A C12A 1.422(5) .
C10A H10A 0.9500 .
C11A H11A 0.9800 .
C11A H11B 0.9800 .
C11A H11C 0.9800 .
C12A H12A 0.9800 .
C12A H12B 0.9800 .
C12A H12C 0.9800 .
O2B C10B 1.220(5) .
N3B C10B 1.29(3) .
N3B C11B 1.420(5) .
N3B C12B 1.421(5) .
C10B H10B 0.9500 .
C11B H11D 0.9800 .
C11B H11E 0.9800 .
C11B H11F 0.9800 .
C12B H12D 0.9800 .
C12B H12E 0.9800 .
C12B H12F 0.9800 .

loop_
_geom_hbond_atom_site_label_D
_geom_hbond_atom_site_label_H
_geom_hbond_atom_site_label_A
_geom_hbond_distance_DH
_geom_hbond_distance_HA
_geom_hbond_distance_DA
_geom_hbond_angle_DHA
_geom_hbond_site_symmetry_A
N1A H1A2 O2A 0.91 2.25 3.07(2) 149.4 2_566
N1A H1A3 O1 0.91 1.82 2.50(2) 129.8 1_465
N1B H1B1 O2B 0.91 1.75 2.58(3) 151.0 2_566
N1B H1B2 O1 0.91 2.13 3.01(2) 162.1 1_465
N1B H1B3 I1 0.91 2.59 3.46(2) 160.4 1_455

loop_
_geom_torsion_atom_site_label_1
_geom_torsion_atom_site_label_2
_geom_torsion_atom_site_label_3
_geom_torsion_atom_site_label_4
_geom_torsion
_geom_torsion_site_symmetry_1
_geom_torsion_site_symmetry_4
C6A C1A C2A C3A 2(3) . .
N1A C1A C2A C3A -178.0(18) . .
C1A C2A C3A C4A 0(3) . .
C4A C5A C6A C1A 1(3) . .
C2A C1A C6A C5A -2(3) . .
N1A C1A C6A C5A 177.5(18) . .
C6B C1B C2B C3B 0(3) . .
N1B C1B C2B C3B -174.9(18) . .
C1B C2B C3B C4B 1(3) . .
C2B C1B C6B C5B 0(3) . .
N1B C1B C6B C5B 175.0(19) . .
C4B C5B C6B C1B -1(3) . .
C2A C3A C4A C4B -74(2) . .
C2A C3A C4A C5A -1(3) . .
C2A C3A C4A C4B -176.8(18) . 2_676
C6A C5A C4A C4B 75(2) . .
C6A C5A C4A C3A 1(3) . .
C6A C5A C4A C4B 176.1(19) . 2_676
C4B C4A C4B C5B -124.4(14) 2_676 .
C4B C4A C4B C3B 118.0(17) 2_676 .
C3A C4A C4B C4A -118.9(16) . 2_676
C5A C4A C4B C4A 121.5(14) . 2_676
C4B C4A C4B C4A 0.000(3) 2_676 2_676
C6B C5B C4B C4A -107(2) . .
C6B C5B C4B C3B 3(3) . .
C6B C5B C4B C4A -175.0(19) . 2_676
C2B C3B C4B C4A 90(2) . .
C2B C3B C4B C5B -3(3) . .
C2B C3B C4B C4A 174.9(18) . 2_676
C9 N2 C7 O1 178.7(13) . .
C8 N2 C7 O1 -2(2) . .
C11A N3A C10A O2A 177(2) . .
C12A N3A C10A O2A 0(4) . .
C11B N3B C10B O2B -175(3) . .
C12B N3B C10B O2B 0(5) . .
